data_7115510
loop_
_publ_author_name
'Wen Zhou'
'Brian O. Patrick'
'Kevin M. Smith'

_publ_section_title
;
 Influence of redox non-innocent phenylenediamido ligands on chromium
 imido hydrogen-atom abstraction reactivity
;
_journal_name_full Chem.Commun.
_journal_page_first 9958
_journal_paper_doi 10.1039/C4cc04545A
_journal_volume 50
_journal_year 2014
_chemical_formula_sum 'C27 H42 Cr N3 Si2'
_chemical_formula_weight 516.82
_chemical_name_systematic
;
 ?
;
_space_group_IT_number 14
_symmetry_cell_setting monoclinic
_symmetry_space_group_name_Hall '-P 2yn'
_symmetry_space_group_name_H-M 'P 1 21/n 1'
_atom_sites_solution_hydrogens geom
_atom_sites_solution_primary direct
_atom_sites_solution_secondary difmap
_audit_creation_method SHELXL-97
_cell_angle_alpha 90.00
_cell_angle_beta 111.307(6)
_cell_angle_gamma 90.00
_cell_formula_units_Z 4
_cell_length_a 10.5631(12)
_cell_length_b 19.238(2)
_cell_length_c 14.5072(16)
_cell_measurement_reflns_used 3063
_cell_measurement_temperature 173(2)
_cell_measurement_theta_max 25.33
_cell_measurement_theta_min 2.597
_cell_volume 2746.5(5)
_computing_structure_refinement 'SHELXL-97 (Sheldrick, 1997)'
_diffrn_ambient_temperature 173(2)
_diffrn_measured_fraction_theta_full 0.977
_diffrn_measured_fraction_theta_max 0.967
_diffrn_measurement_device_type 'Bruker X8 APEX II'
_diffrn_measurement_method 'area detector'
_diffrn_radiation_monochromator graphite
_diffrn_radiation_source 'fine-focus sealed tube'
_diffrn_radiation_type MoK\a
_diffrn_radiation_wavelength 0.71073
_diffrn_reflns_av_R_equivalents 0.0767
_diffrn_reflns_av_sigmaI/netI 0.0971
_diffrn_reflns_limit_h_max 7
_diffrn_reflns_limit_h_min -12
_diffrn_reflns_limit_k_max 18
_diffrn_reflns_limit_k_min -23
_diffrn_reflns_limit_l_max 17
_diffrn_reflns_limit_l_min -16
_diffrn_reflns_number 17253
_diffrn_reflns_theta_full 25.00
_diffrn_reflns_theta_max 25.75
_diffrn_reflns_theta_min 1.84
_exptl_absorpt_coefficient_mu 0.524
_exptl_absorpt_correction_T_max 0.949
_exptl_absorpt_correction_T_min 0.811
_exptl_absorpt_correction_type multi-scan
_exptl_crystal_colour black
_exptl_crystal_density_diffrn 1.250
_exptl_crystal_density_method 'not measured'
_exptl_crystal_description plate
_exptl_crystal_F_000 1108
_exptl_crystal_size_max 0.400
_exptl_crystal_size_mid 0.400
_exptl_crystal_size_min 0.100
_refine_diff_density_max 0.844
_refine_diff_density_min -0.593
_refine_diff_density_rms 0.101
_refine_ls_extinction_method none
_refine_ls_goodness_of_fit_ref 1.080
_refine_ls_hydrogen_treatment constr
_refine_ls_matrix_type full
_refine_ls_number_parameters 298
_refine_ls_number_reflns 5084
_refine_ls_number_restraints 0
_refine_ls_restrained_S_all 1.080
_refine_ls_R_factor_all 0.1148
_refine_ls_R_factor_gt 0.0653
_refine_ls_shift/su_max 0.005
_refine_ls_shift/su_mean 0.001
_refine_ls_structure_factor_coef Fsqd
_refine_ls_weighting_details 'calc w=1/[\s^2^(Fo^2^)+(0.0889P)^2^+2.8925P] where P=(Fo^2^+2Fc^2^)/3'
_refine_ls_weighting_scheme calc
_refine_ls_wR_factor_gt 0.1667
_refine_ls_wR_factor_ref 0.1868
_reflns_number_gt 3241
_reflns_number_total 5084
_reflns_threshold_expression >2sigma(I)
_cod_data_source_file c4cc04545a2.cif
_cod_data_source_block 7a_Si_NAd_ks168
_cod_original_sg_symbol_H-M 'P 21/n'
_cod_database_code 7115510

loop_
_symmetry_equiv_pos_as_xyz
'x, y, z'
'-x+1/2, y+1/2, -z+1/2'
'-x, -y, -z'
'x-1/2, -y-1/2, z-1/2'

loop_
_atom_site_label
_atom_site_type_symbol
_atom_site_fract_x
_atom_site_fract_y
_atom_site_fract_z
_atom_site_U_iso_or_equiv
_atom_site_adp_type
_atom_site_occupancy
_atom_site_symmetry_multiplicity
_atom_site_calc_flag
_atom_site_refinement_flags
C1 C -0.1391(5) 0.1517(2) 0.4316(3) 0.0152(10) Uani 1 1 d .
C2 C -0.2745(5) 0.1312(3) 0.4006(4) 0.0203(11) Uani 1 1 d .
H2 H -0.3321 0.1516 0.4305 0.024 Uiso 1 1 calc R
C3 C -0.3279(5) 0.0812(3) 0.3264(4) 0.0218(11) Uani 1 1 d .
H3 H -0.4208 0.0681 0.3056 0.026 Uiso 1 1 calc R
C4 C -0.2431(5) 0.0512(3) 0.2838(4) 0.0232(12) Uani 1 1 d .
H4 H -0.2784 0.0177 0.2327 0.028 Uiso 1 1 calc R
C5 C -0.1068(5) 0.0697(3) 0.3153(4) 0.0213(11) Uani 1 1 d .
H5 H -0.0500 0.0484 0.2856 0.026 Uiso 1 1 calc R
C6 C -0.0511(5) 0.1194(2) 0.3902(4) 0.0166(10) Uani 1 1 d .
C7 C -0.3172(5) 0.3007(3) 0.4538(4) 0.0269(12) Uani 1 1 d .
H7A H -0.3764 0.2669 0.4076 0.040 Uiso 1 1 calc R
H7B H -0.2791 0.3325 0.4177 0.040 Uiso 1 1 calc R
H7C H -0.3700 0.3273 0.4849 0.040 Uiso 1 1 calc R
C8 C -0.2504(6) 0.1996(3) 0.6262(4) 0.0278(12) Uani 1 1 d .
H8A H -0.3068 0.1629 0.5844 0.042 Uiso 1 1 calc R
H8B H -0.3063 0.2289 0.6515 0.042 Uiso 1 1 calc R
H8C H -0.1769 0.1787 0.6817 0.042 Uiso 1 1 calc R
C9 C -0.0703(5) 0.3225(3) 0.6345(4) 0.0259(12) Uani 1 1 d .
H9A H 0.0055 0.3007 0.6874 0.039 Uiso 1 1 calc R
H9B H -0.1260 0.3489 0.6634 0.039 Uiso 1 1 calc R
H9C H -0.0348 0.3539 0.5965 0.039 Uiso 1 1 calc R
C10 C 0.1411(5) 0.1328(3) 0.2409(4) 0.0289(13) Uani 1 1 d .
H10A H 0.0533 0.1102 0.2069 0.043 Uiso 1 1 calc R
H10B H 0.2078 0.1154 0.2140 0.043 Uiso 1 1 calc R
H10C H 0.1311 0.1832 0.2308 0.043 Uiso 1 1 calc R
C11 C 0.2347(6) 0.0177(3) 0.3967(5) 0.0331(14) Uani 1 1 d .
H11A H 0.1493 -0.0081 0.3678 0.050 Uiso 1 1 calc R
H11B H 0.2747 0.0082 0.4678 0.050 Uiso 1 1 calc R
H11C H 0.2979 0.0030 0.3650 0.050 Uiso 1 1 calc R
C12 C 0.3670(5) 0.1583(3) 0.4329(4) 0.0285(13) Uani 1 1 d .
H12A H 0.4033 0.1499 0.5044 0.043 Uiso 1 1 calc R
H12B H 0.3543 0.2084 0.4204 0.043 Uiso 1 1 calc R
H12C H 0.4308 0.1405 0.4036 0.043 Uiso 1 1 calc R
C13 C 0.1577(6) 0.1208(3) 0.6603(4) 0.0294(13) Uani 1 1 d .
H13 H 0.1036 0.0803 0.6538 0.035 Uiso 1 1 calc R
C14 C 0.2725(6) 0.1276(3) 0.6335(4) 0.0303(14) Uani 1 1 d .
H14 H 0.3088 0.0923 0.6045 0.036 Uiso 1 1 calc R
C15 C 0.3243(5) 0.1948(3) 0.6567(4) 0.0285(13) Uani 1 1 d .
H15 H 0.4019 0.2129 0.6466 0.034 Uiso 1 1 calc R
C16 C 0.2422(6) 0.2305(3) 0.6972(4) 0.0313(14) Uani 1 1 d .
H16 H 0.2539 0.2772 0.7201 0.038 Uiso 1 1 calc R
C17 C 0.1385(6) 0.1845(3) 0.6980(4) 0.0318(14) Uani 1 1 d .
H17 H 0.0670 0.1955 0.7206 0.038 Uiso 1 1 calc R
C18 C 0.1826(5) 0.3456(2) 0.4618(3) 0.0162(10) Uani 1 1 d .
C19 C 0.3323(6) 0.3631(3) 0.5234(4) 0.0320(14) Uani 1 1 d .
H19A H 0.3447 0.3678 0.5941 0.038 Uiso 1 1 calc R
H19B H 0.3922 0.3253 0.5171 0.038 Uiso 1 1 calc R
C20 C 0.3697(6) 0.4319(3) 0.4850(4) 0.0344(15) Uani 1 1 d .
H20 H 0.4669 0.4435 0.5236 0.041 Uiso 1 1 calc R
C21 C 0.2787(8) 0.4891(3) 0.4984(5) 0.0476(19) Uani 1 1 d .
H21A H 0.3038 0.5340 0.4766 0.057 Uiso 1 1 calc R
H21B H 0.2913 0.4931 0.5692 0.057 Uiso 1 1 calc R
C22 C 0.1308(7) 0.4726(3) 0.4380(5) 0.0390(16) Uani 1 1 d .
H22 H 0.0716 0.5109 0.4462 0.047 Uiso 1 1 calc R
C23 C 0.0916(6) 0.4035(3) 0.4752(5) 0.0347(14) Uani 1 1 d .
H23A H 0.1036 0.4077 0.5459 0.042 Uiso 1 1 calc R
H23B H -0.0049 0.3925 0.4371 0.042 Uiso 1 1 calc R
C24 C 0.1638(5) 0.3392(3) 0.3530(4) 0.0228(12) Uani 1 1 d .
H24A H 0.0682 0.3273 0.3136 0.027 Uiso 1 1 calc R
H24B H 0.2225 0.3016 0.3444 0.027 Uiso 1 1 calc R
C25 C 0.2010(5) 0.4082(3) 0.3166(4) 0.0239(12) Uani 1 1 d .
H25 H 0.1886 0.4039 0.2451 0.029 Uiso 1 1 calc R
C26 C 0.1112(6) 0.4655(3) 0.3289(4) 0.0305(13) Uani 1 1 d .
H26A H 0.0149 0.4547 0.2897 0.037 Uiso 1 1 calc R
H26B H 0.1346 0.5098 0.3043 0.037 Uiso 1 1 calc R
C27 C 0.3487(5) 0.4251(3) 0.3766(4) 0.0302(13) Uani 1 1 d .
H27A H 0.4079 0.3878 0.3678 0.036 Uiso 1 1 calc R
H27B H 0.3741 0.4692 0.3526 0.036 Uiso 1 1 calc R
N001 N 0.0828(4) 0.1420(2) 0.4261(3) 0.0173(9) Uani 1 1 d .
N002 N -0.0811(4) 0.2039(2) 0.5012(3) 0.0165(9) Uani 1 1 d .
N003 N 0.1464(4) 0.2807(2) 0.4954(3) 0.0175(9) Uani 1 1 d .
Si01 Si -0.17599(14) 0.25410(7) 0.55124(10) 0.0178(3) Uani 1 1 d .
Si02 Si 0.20047(14) 0.11313(7) 0.37629(10) 0.0194(3) Uani 1 1 d .
Cr01 Cr 0.11671(8) 0.20611(4) 0.53716(6) 0.0150(2) Uani 1 1 d .

loop_
_atom_site_aniso_label
_atom_site_aniso_U_11
_atom_site_aniso_U_22
_atom_site_aniso_U_33
_atom_site_aniso_U_23
_atom_site_aniso_U_13
_atom_site_aniso_U_12
C1 0.018(2) 0.018(3) 0.010(2) 0.0019(19) 0.005(2) 0.003(2)
C2 0.012(2) 0.029(3) 0.020(3) 0.001(2) 0.007(2) 0.000(2)
C3 0.018(3) 0.024(3) 0.021(3) 0.000(2) 0.004(2) -0.003(2)
C4 0.024(3) 0.022(3) 0.020(3) -0.003(2) 0.003(2) -0.005(2)
C5 0.019(3) 0.023(3) 0.023(3) -0.003(2) 0.008(2) 0.001(2)
C6 0.018(3) 0.018(3) 0.018(3) 0.006(2) 0.011(2) 0.002(2)
C7 0.028(3) 0.034(3) 0.019(3) -0.003(2) 0.010(2) 0.006(2)
C8 0.036(3) 0.029(3) 0.025(3) -0.003(2) 0.020(3) -0.003(3)
C9 0.030(3) 0.030(3) 0.025(3) -0.008(2) 0.019(3) -0.005(2)
C10 0.024(3) 0.044(4) 0.023(3) -0.001(2) 0.014(2) 0.002(3)
C11 0.032(3) 0.033(3) 0.036(3) -0.002(3) 0.016(3) 0.008(3)
C12 0.018(3) 0.041(3) 0.033(3) -0.005(3) 0.016(2) 0.000(2)
C13 0.034(3) 0.029(3) 0.019(3) 0.012(2) 0.004(3) -0.002(3)
C14 0.030(3) 0.031(3) 0.023(3) 0.007(2) 0.001(3) 0.014(3)
C15 0.023(3) 0.045(4) 0.014(3) 0.001(2) 0.002(2) 0.000(3)
C16 0.032(3) 0.037(3) 0.015(3) -0.001(2) -0.003(3) 0.003(3)
C17 0.030(3) 0.053(4) 0.013(3) 0.008(3) 0.008(2) 0.005(3)
C18 0.016(2) 0.018(3) 0.016(2) 0.003(2) 0.007(2) 0.000(2)
C19 0.027(3) 0.036(3) 0.023(3) 0.009(2) -0.002(2) -0.015(3)
C20 0.030(3) 0.033(3) 0.030(3) 0.005(3) 0.000(3) -0.017(3)
C21 0.089(6) 0.030(4) 0.032(3) -0.012(3) 0.032(4) -0.033(4)
C22 0.065(4) 0.022(3) 0.054(4) 0.007(3) 0.050(4) 0.016(3)
C23 0.045(4) 0.027(3) 0.048(4) 0.007(3) 0.038(3) 0.007(3)
C24 0.027(3) 0.022(3) 0.018(3) -0.003(2) 0.007(2) -0.002(2)
C25 0.034(3) 0.027(3) 0.013(3) 0.002(2) 0.012(2) 0.001(2)
C26 0.025(3) 0.028(3) 0.039(3) 0.013(3) 0.011(3) 0.004(2)
C27 0.022(3) 0.034(3) 0.040(3) 0.015(3) 0.016(3) 0.002(2)
N001 0.014(2) 0.019(2) 0.019(2) -0.0003(17) 0.0057(18) 0.0006(17)
N002 0.016(2) 0.019(2) 0.018(2) -0.0021(17) 0.0093(17) -0.0026(17)
N003 0.011(2) 0.020(2) 0.019(2) -0.0025(17) 0.0042(18) -0.0020(16)
Si01 0.0174(7) 0.0237(8) 0.0160(7) -0.0012(6) 0.0106(6) -0.0012(6)
Si02 0.0158(7) 0.0249(8) 0.0199(7) -0.0025(6) 0.0093(6) 0.0012(6)
Cr01 0.0129(4) 0.0207(4) 0.0110(4) 0.0001(3) 0.0037(3) -0.0016(3)

loop_
_atom_type_symbol
_atom_type_description
_atom_type_scat_dispersion_real
_atom_type_scat_dispersion_imag
_atom_type_scat_source
C C 0.0033 0.0016 'International Tables Vol C Tables 4.2.6.8 and 6.1.1.4'
H H 0.0000 0.0000 'International Tables Vol C Tables 4.2.6.8 and 6.1.1.4'
N N 0.0061 0.0033 'International Tables Vol C Tables 4.2.6.8 and 6.1.1.4'
Si Si 0.0817 0.0704 'International Tables Vol C Tables 4.2.6.8 and 6.1.1.4'
Cr Cr 0.3209 0.6236 'International Tables Vol C Tables 4.2.6.8 and 6.1.1.4'

loop_
_geom_angle_atom_site_label_1
_geom_angle_atom_site_label_2
_geom_angle_atom_site_label_3
_geom_angle
C2 C1 N002 124.5(4)
C2 C1 C6 119.6(4)
N002 C1 C6 115.9(4)
C1 C2 C3 121.5(5)
C1 C2 H2 119.3
C3 C2 H2 119.3
C4 C3 C2 119.0(5)
C4 C3 H3 120.5
C2 C3 H3 120.5
C3 C4 C5 120.5(5)
C3 C4 H4 119.8
C5 C4 H4 119.8
C4 C5 C6 121.4(5)
C4 C5 H5 119.3
C6 C5 H5 119.3
N001 C6 C5 125.9(4)
N001 C6 C1 116.0(4)
C5 C6 C1 118.0(4)
Si01 C7 H7A 109.5
Si01 C7 H7B 109.5
H7A C7 H7B 109.5
Si01 C7 H7C 109.5
H7A C7 H7C 109.5
H7B C7 H7C 109.5
Si01 C8 H8A 109.5
Si01 C8 H8B 109.5
H8A C8 H8B 109.5
Si01 C8 H8C 109.5
H8A C8 H8C 109.5
H8B C8 H8C 109.5
Si01 C9 H9A 109.5
Si01 C9 H9B 109.5
H9A C9 H9B 109.5
Si01 C9 H9C 109.5
H9A C9 H9C 109.5
H9B C9 H9C 109.5
Si02 C10 H10A 109.5
Si02 C10 H10B 109.5
H10A C10 H10B 109.5
Si02 C10 H10C 109.5
H10A C10 H10C 109.5
H10B C10 H10C 109.5
Si02 C11 H11A 109.5
Si02 C11 H11B 109.5
H11A C11 H11B 109.5
Si02 C11 H11C 109.5
H11A C11 H11C 109.5
H11B C11 H11C 109.5
Si02 C12 H12A 109.5
Si02 C12 H12B 109.5
H12A C12 H12B 109.5
Si02 C12 H12C 109.5
H12A C12 H12C 109.5
H12B C12 H12C 109.5
C17 C13 C14 106.9(5)
C17 C13 Cr01 70.7(3)
C14 C13 Cr01 70.4(3)
C17 C13 H13 126.5
C14 C13 H13 126.5
Cr01 C13 H13 124.0
C15 C14 C13 108.7(5)
C15 C14 Cr01 70.7(3)
C13 C14 Cr01 74.3(3)
C15 C14 H14 125.6
C13 C14 H14 125.6
Cr01 C14 H14 121.0
C16 C15 C14 108.0(5)
C16 C15 Cr01 72.4(3)
C14 C15 Cr01 73.6(3)
C16 C15 H15 126.0
C14 C15 H15 126.0
Cr01 C15 H15 119.8
C15 C16 C17 107.3(5)
C15 C16 Cr01 71.8(3)
C17 C16 Cr01 73.2(3)
C15 C16 H16 126.4
C17 C16 H16 126.4
Cr01 C16 H16 120.5
C13 C17 C16 109.0(5)
C13 C17 Cr01 74.6(3)
C16 C17 Cr01 70.8(3)
C13 C17 H17 125.5
C16 C17 H17 125.5
Cr01 C17 H17 120.8
N003 C18 C24 109.3(4)
N003 C18 C23 109.4(4)
C24 C18 C23 109.8(4)
N003 C18 C19 109.6(4)
C24 C18 C19 109.7(4)
C23 C18 C19 109.1(4)
C20 C19 C18 108.8(4)
C20 C19 H19A 109.9
C18 C19 H19A 109.9
C20 C19 H19B 109.9
C18 C19 H19B 109.9
H19A C19 H19B 108.3
C27 C20 C21 109.5(5)
C27 C20 C19 110.0(5)
C21 C20 C19 108.5(5)
C27 C20 H20 109.6
C21 C20 H20 109.6
C19 C20 H20 109.6
C20 C21 C22 110.0(5)
C20 C21 H21A 109.7
C22 C21 H21A 109.7
C20 C21 H21B 109.7
C22 C21 H21B 109.7
H21A C21 H21B 108.2
C21 C22 C26 109.8(5)
C21 C22 C23 109.1(5)
C26 C22 C23 109.4(5)
C21 C22 H22 109.5
C26 C22 H22 109.5
C23 C22 H22 109.5
C18 C23 C22 108.8(4)
C18 C23 H23A 109.9
C22 C23 H23A 109.9
C18 C23 H23B 109.9
C22 C23 H23B 109.9
H23A C23 H23B 108.3
C18 C24 C25 109.6(4)
C18 C24 H24A 109.8
C25 C24 H24A 109.8
C18 C24 H24B 109.8
C25 C24 H24B 109.8
H24A C24 H24B 108.2
C26 C25 C27 109.6(4)
C26 C25 C24 110.0(4)
C27 C25 C24 109.1(4)
C26 C25 H25 109.4
C27 C25 H25 109.4
C24 C25 H25 109.4
C25 C26 C22 109.5(4)
C25 C26 H26A 109.8
C22 C26 H26A 109.8
C25 C26 H26B 109.8
C22 C26 H26B 109.8
H26A C26 H26B 108.2
C20 C27 C25 110.2(4)
C20 C27 H27A 109.6
C25 C27 H27A 109.6
C20 C27 H27B 109.6
C25 C27 H27B 109.6
H27A C27 H27B 108.1
C6 N001 Si02 121.9(3)
C6 N001 Cr01 111.3(3)
Si02 N001 Cr01 126.8(2)
C1 N002 Si01 122.4(3)
C1 N002 Cr01 110.7(3)
Si01 N002 Cr01 126.8(2)
C18 N003 Cr01 176.0(3)
N002 Si01 C9 111.4(2)
N002 Si01 C7 112.0(2)
C9 Si01 C7 106.1(3)
N002 Si01 C8 111.1(2)
C9 Si01 C8 107.3(2)
C7 Si01 C8 108.6(3)
N001 Si02 C12 111.7(2)
N001 Si02 C10 110.7(2)
C12 Si02 C10 105.7(3)
N001 Si02 C11 111.9(2)
C12 Si02 C11 106.9(3)
C10 Si02 C11 109.6(3)
N003 Cr01 N001 104.55(19)
N003 Cr01 N002 104.51(18)
N001 Cr01 N002 84.73(16)
N003 Cr01 C15 96.1(2)
N001 Cr01 C15 114.06(18)
N002 Cr01 C15 147.72(19)
N003 Cr01 C16 94.5(2)
N001 Cr01 C16 147.01(19)
N002 Cr01 C16 116.58(19)
C15 Cr01 C16 35.9(2)
N003 Cr01 C14 127.8(2)
N001 Cr01 C14 87.87(18)
N002 Cr01 C14 127.30(19)
C15 Cr01 C14 35.69(19)
C16 Cr01 C14 59.3(2)
N003 Cr01 C17 125.0(2)
N001 Cr01 C17 130.02(19)
N002 Cr01 C17 88.29(19)
C15 Cr01 C17 59.5(2)
C16 Cr01 C17 36.0(2)
C14 Cr01 C17 58.5(2)
N003 Cr01 C13 152.9(2)
N001 Cr01 C13 96.53(19)
N002 Cr01 C13 94.07(18)
C15 Cr01 C13 59.3(2)
C16 Cr01 C13 59.2(2)
C14 Cr01 C13 35.3(2)
C17 Cr01 C13 34.7(2)

loop_
_geom_bond_atom_site_label_1
_geom_bond_atom_site_label_2
_geom_bond_distance
C1 C2 1.391(7)
C1 N002 1.396(6)
C1 C6 1.420(6)
C2 C3 1.401(7)
C2 H2 0.9500
C3 C4 1.386(7)
C3 H3 0.9500
C4 C5 1.390(7)
C4 H4 0.9500
C5 C6 1.406(7)
C5 H5 0.9500
C6 N001 1.387(6)
C7 Si01 1.870(5)
C7 H7A 0.9800
C7 H7B 0.9800
C7 H7C 0.9800
C8 Si01 1.875(5)
C8 H8A 0.9800
C8 H8B 0.9800
C8 H8C 0.9800
C9 Si01 1.859(5)
C9 H9A 0.9800
C9 H9B 0.9800
C9 H9C 0.9800
C10 Si02 1.871(5)
C10 H10A 0.9800
C10 H10B 0.9800
C10 H10C 0.9800
C11 Si02 1.874(5)
C11 H11A 0.9800
C11 H11B 0.9800
C11 H11C 0.9800
C12 Si02 1.864(5)
C12 H12A 0.9800
C12 H12B 0.9800
C12 H12C 0.9800
C13 C17 1.387(8)
C13 C14 1.408(8)
C13 Cr01 2.347(5)
C13 H13 0.9500
C14 C15 1.396(8)
C14 Cr01 2.296(5)
C14 H14 0.9500
C15 C16 1.393(8)
C15 Cr01 2.258(5)
C15 H15 0.9500
C16 C17 1.412(8)
C16 Cr01 2.266(5)
C16 H16 0.9500
C17 Cr01 2.297(5)
C17 H17 0.9500
C18 N003 1.441(6)
C18 C24 1.523(7)
C18 C23 1.529(7)
C18 C19 1.545(7)
C19 C20 1.541(7)
C19 H19A 0.9900
C19 H19B 0.9900
C20 C27 1.512(8)
C20 C21 1.520(9)
C20 H20 1.0000
C21 C22 1.521(10)
C21 H21A 0.9900
C21 H21B 0.9900
C22 C26 1.526(8)
C22 C23 1.548(7)
C22 H22 1.0000
C23 H23A 0.9900
C23 H23B 0.9900
C24 C25 1.531(7)
C24 H24A 0.9900
C24 H24B 0.9900
C25 C26 1.507(7)
C25 C27 1.520(7)
C25 H25 1.0000
C26 H26A 0.9900
C26 H26B 0.9900
C27 H27A 0.9900
C27 H27B 0.9900
N001 Si02 1.740(4)
N001 Cr01 1.956(4)
N002 Si01 1.731(4)
N002 Cr01 1.962(4)
N003 Cr01 1.632(4)

loop_
_geom_torsion_atom_site_label_1
_geom_torsion_atom_site_label_2
_geom_torsion_atom_site_label_3
_geom_torsion_atom_site_label_4
_geom_torsion
N002 C1 C2 C3 176.4(4)
C6 C1 C2 C3 -2.6(7)
C1 C2 C3 C4 0.6(7)
C2 C3 C4 C5 0.9(7)
C3 C4 C5 C6 -0.4(8)
C4 C5 C6 N001 -179.3(5)
C4 C5 C6 C1 -1.5(7)
C2 C1 C6 N001 -179.0(4)
N002 C1 C6 N001 1.9(6)
C2 C1 C6 C5 3.0(7)
N002 C1 C6 C5 -176.0(4)
C17 C13 C14 C15 1.1(6)
Cr01 C13 C14 C15 62.7(4)
C17 C13 C14 Cr01 -61.6(4)
C13 C14 C15 C16 -0.4(6)
Cr01 C14 C15 C16 64.7(4)
C13 C14 C15 Cr01 -65.1(4)
C14 C15 C16 C17 -0.5(6)
Cr01 C15 C16 C17 65.1(4)
C14 C15 C16 Cr01 -65.5(4)
C14 C13 C17 C16 -1.4(6)
Cr01 C13 C17 C16 -62.8(4)
C14 C13 C17 Cr01 61.4(4)
C15 C16 C17 C13 1.2(6)
Cr01 C16 C17 C13 65.3(4)
C15 C16 C17 Cr01 -64.1(4)
N003 C18 C19 C20 178.9(4)
C24 C18 C19 C20 58.9(6)
C23 C18 C19 C20 -61.4(6)
C18 C19 C20 C27 -58.7(6)
C18 C19 C20 C21 61.2(6)
C27 C20 C21 C22 58.5(6)
C19 C20 C21 C22 -61.6(6)
C20 C21 C22 C26 -58.6(6)
C20 C21 C22 C23 61.2(6)
N003 C18 C23 C22 -179.5(5)
C24 C18 C23 C22 -59.6(6)
C19 C18 C23 C22 60.6(6)
C21 C22 C23 C18 -60.3(6)
C26 C22 C23 C18 59.8(6)
N003 C18 C24 C25 179.6(4)
C23 C18 C24 C25 59.6(5)
C19 C18 C24 C25 -60.3(5)
C18 C24 C25 C26 -59.8(5)
C18 C24 C25 C27 60.4(5)
C27 C25 C26 C22 -59.6(6)
C24 C25 C26 C22 60.3(6)
C21 C22 C26 C25 59.3(6)
C23 C22 C26 C25 -60.4(6)
C21 C20 C27 C25 -59.2(6)
C19 C20 C27 C25 60.0(6)
C26 C25 C27 C20 60.1(6)
C24 C25 C27 C20 -60.4(6)
C5 C6 N001 Si02 3.2(7)
C1 C6 N001 Si02 -174.6(3)
C5 C6 N001 Cr01 -175.6(4)
C1 C6 N001 Cr01 6.6(5)
C2 C1 N002 Si01 -4.8(7)
C6 C1 N002 Si01 174.2(3)
C2 C1 N002 Cr01 171.6(4)
C6 C1 N002 Cr01 -9.4(5)
C24 C18 N003 Cr01 103(5)
C23 C18 N003 Cr01 -137(5)
C19 C18 N003 Cr01 -17(5)
C1 N002 Si01 C9 -176.0(4)
Cr01 N002 Si01 C9 8.2(4)
C1 N002 Si01 C7 -57.3(4)
Cr01 N002 Si01 C7 126.9(3)
C1 N002 Si01 C8 64.3(4)
Cr01 N002 Si01 C8 -111.4(3)
C6 N001 Si02 C12 175.2(4)
Cr01 N001 Si02 C12 -6.2(4)
C6 N001 Si02 C10 57.6(4)
Cr01 N001 Si02 C10 -123.8(3)
C6 N001 Si02 C11 -65.0(4)
Cr01 N001 Si02 C11 113.6(3)
C18 N003 Cr01 N001 -98(5)
C18 N003 Cr01 N002 174(5)
C18 N003 Cr01 C15 19(5)
C18 N003 Cr01 C16 55(5)
C18 N003 Cr01 C14 1(5)
C18 N003 Cr01 C17 76(5)
C18 N003 Cr01 C13 42(5)
C6 N001 Cr01 N003 -113.0(3)
Si02 N001 Cr01 N003 68.3(3)
C6 N001 Cr01 N002 -9.3(3)
Si02 N001 Cr01 N002 172.0(3)
C6 N001 Cr01 C15 143.4(3)
Si02 N001 Cr01 C15 -35.3(3)
C6 N001 Cr01 C16 123.7(4)
Si02 N001 Cr01 C16 -55.0(5)
C6 N001 Cr01 C14 118.4(3)
Si02 N001 Cr01 C14 -60.3(3)
C6 N001 Cr01 C17 74.0(4)
Si02 N001 Cr01 C17 -104.7(3)
C6 N001 Cr01 C13 84.2(3)
Si02 N001 Cr01 C13 -94.5(3)
C1 N002 Cr01 N003 114.0(3)
Si01 N002 Cr01 N003 -69.9(3)
C1 N002 Cr01 N001 10.3(3)
Si01 N002 Cr01 N001 -173.6(3)
C1 N002 Cr01 C15 -118.1(4)
Si01 N002 Cr01 C15 58.1(5)
C1 N002 Cr01 C16 -143.3(3)
Si01 N002 Cr01 C16 32.8(3)
C1 N002 Cr01 C14 -73.0(4)
Si01 N002 Cr01 C14 103.2(3)
C1 N002 Cr01 C17 -120.2(3)
Si01 N002 Cr01 C17 56.0(3)
C1 N002 Cr01 C13 -85.9(3)
Si01 N002 Cr01 C13 90.2(3)
C16 C15 Cr01 N003 89.3(4)
C14 C15 Cr01 N003 -155.2(3)
C16 C15 Cr01 N001 -161.8(3)
C14 C15 Cr01 N001 -46.2(4)
C16 C15 Cr01 N002 -40.6(5)
C14 C15 Cr01 N002 75.0(5)
C14 C15 Cr01 C16 115.6(5)
C16 C15 Cr01 C14 -115.6(5)
C16 C15 Cr01 C17 -38.2(3)
C14 C15 Cr01 C17 77.4(4)
C16 C15 Cr01 C13 -78.7(4)
C14 C15 Cr01 C13 36.8(3)
C15 C16 Cr01 N003 -94.2(4)
C17 C16 Cr01 N003 150.6(4)
C15 C16 Cr01 N001 31.5(6)
C17 C16 Cr01 N001 -83.7(5)
C15 C16 Cr01 N002 157.1(3)
C17 C16 Cr01 N002 41.9(4)
C17 C16 Cr01 C15 -115.2(5)
C15 C16 Cr01 C14 37.7(3)
C17 C16 Cr01 C14 -77.5(4)
C15 C16 Cr01 C17 115.2(5)
C15 C16 Cr01 C13 79.0(4)
C17 C16 Cr01 C13 -36.2(3)
C15 C14 Cr01 N003 31.9(4)
C13 C14 Cr01 N003 148.7(3)
C15 C14 Cr01 N001 138.7(3)
C13 C14 Cr01 N001 -104.5(3)
C15 C14 Cr01 N002 -139.6(3)
C13 C14 Cr01 N002 -22.7(4)
C13 C14 Cr01 C15 116.8(5)
C15 C14 Cr01 C16 -37.9(3)
C13 C14 Cr01 C16 78.9(4)
C15 C14 Cr01 C17 -80.3(4)
C13 C14 Cr01 C17 36.6(3)
C15 C14 Cr01 C13 -116.8(5)
C13 C17 Cr01 N003 -153.8(3)
C16 C17 Cr01 N003 -36.7(4)
C13 C17 Cr01 N001 18.0(4)
C16 C17 Cr01 N001 135.0(3)
C13 C17 Cr01 N002 99.7(3)
C16 C17 Cr01 N002 -143.3(4)
C13 C17 Cr01 C15 -79.0(4)
C16 C17 Cr01 C15 38.0(3)
C13 C17 Cr01 C16 -117.0(5)
C13 C17 Cr01 C14 -37.2(3)
C16 C17 Cr01 C14 79.9(4)
C16 C17 Cr01 C13 117.0(5)
C17 C13 Cr01 N003 52.6(6)
C14 C13 Cr01 N003 -64.3(6)
C17 C13 Cr01 N001 -166.2(3)
C14 C13 Cr01 N001 76.9(3)
C17 C13 Cr01 N002 -81.1(3)
C14 C13 Cr01 N002 162.0(3)
C17 C13 Cr01 C15 79.6(4)
C14 C13 Cr01 C15 -37.3(3)
C17 C13 Cr01 C16 37.6(3)
C14 C13 Cr01 C16 -79.3(4)
C17 C13 Cr01 C14 116.9(5)
C14 C13 Cr01 C17 -116.9(5)
